data_4307815
loop_
_publ_author_name
'J\'ozsef Kaizer'
'Zolt\'an Zsigmond'
'Ildik\'o Ganszky'
'G\'abor Speier'
'Michel Giorgi'
'Marius R\'eglier'

_publ_section_title
;
New Functional Model Complexes of Intradiol-Cleaving Catechol
Dioxygenases: Properties and Reactivity of CuII(L)(O2Ncat)
;
_journal_name_full 'Inorganic Chemistry'
_journal_page_first 4660
_journal_page_last 4666
_journal_paper_doi 10.1021/ic062309a
_journal_volume 46
_journal_year 2007
_chemical_formula_sum 'C12 H19 Cu N3 O4'
_chemical_formula_weight 332.84
_chemical_name_systematic
; 
 ? 
;
_space_group_IT_number 14
_symmetry_cell_setting monoclinic
_symmetry_space_group_name_Hall '-P 2ybc'
_symmetry_space_group_name_H-M 'P 1 21/c 1'
_atom_sites_solution_hydrogens geom
_atom_sites_solution_primary direct
_atom_sites_solution_secondary difmap
_audit_creation_method SHELXL-97
_cell_angle_alpha 90.00
_cell_angle_beta 115.337(5)
_cell_angle_gamma 90.00
_cell_formula_units_Z 4
_cell_length_a 8.4292(6)
_cell_length_b 11.9941(9)
_cell_length_c 15.952(1)
_cell_measurement_reflns_used 8333
_cell_measurement_temperature 293(2)
_cell_measurement_theta_max 24.67
_cell_measurement_theta_min 1.70
_cell_volume 1457.62(19)
_computing_cell_refinement 'Denzo and Scalepack (Otwinowski & Minor, 1997)'
_computing_data_collection 'KappaCCD (Bruker-Nonius, 1998)'
_computing_data_reduction 'Denzo and Scalepack (Otwinowski & Minor, 1997)'
_computing_structure_refinement 'SHELXL-97 (Sheldrick, 1997)'
_computing_structure_solution 'SIR92 (Altomare et al., 1994)'
_diffrn_ambient_temperature 293(2)
_diffrn_measured_fraction_theta_full 0.966
_diffrn_measured_fraction_theta_max 0.966
_diffrn_measurement_device_type KappaCCD
_diffrn_measurement_method '2 deg. Phi scan'
_diffrn_radiation_monochromator graphite
_diffrn_radiation_source 'fine-focus sealed tube'
_diffrn_radiation_type MoK\a
_diffrn_radiation_wavelength 0.71073
_diffrn_reflns_av_R_equivalents 0.043
_diffrn_reflns_av_sigmaI/netI 0.0312
_diffrn_reflns_limit_h_max 9
_diffrn_reflns_limit_h_min -9
_diffrn_reflns_limit_k_max 14
_diffrn_reflns_limit_k_min -14
_diffrn_reflns_limit_l_max 15
_diffrn_reflns_limit_l_min -18
_diffrn_reflns_number 8333
_diffrn_reflns_theta_full 24.67
_diffrn_reflns_theta_max 24.67
_diffrn_reflns_theta_min 2.21
_diffrn_standards_number 0
_exptl_absorpt_coefficient_mu 1.514
_exptl_absorpt_correction_type none
_exptl_crystal_colour 'dark red'
_exptl_crystal_density_diffrn 1.517
_exptl_crystal_density_method 'not measured'
_exptl_crystal_description prism
_exptl_crystal_F_000 692
_exptl_crystal_size_max .3
_exptl_crystal_size_mid .3
_exptl_crystal_size_min .2
_refine_diff_density_max 0.901
_refine_diff_density_min -0.808
_refine_diff_density_rms 0.140
_refine_ls_extinction_method none
_refine_ls_goodness_of_fit_ref 1.230
_refine_ls_hydrogen_treatment mixed
_refine_ls_matrix_type full
_refine_ls_number_parameters 181
_refine_ls_number_reflns 2382
_refine_ls_number_restraints 0
_refine_ls_restrained_S_all 1.230
_refine_ls_R_factor_all 0.0764
_refine_ls_R_factor_gt 0.0650
_refine_ls_shift/su_max 0.000
_refine_ls_shift/su_mean 0.000
_refine_ls_structure_factor_coef Fsqd
_refine_ls_weighting_details 'calc w=1/[\s^2^(Fo^2^)+(0.0955P)^2^+3.5298P] where P=(Fo^2^+2Fc^2^)/3'
_refine_ls_weighting_scheme calc
_refine_ls_wR_factor_gt 0.1892
_refine_ls_wR_factor_ref 0.2101
_reflns_number_gt 2113
_reflns_number_total 2382
_reflns_threshold_expression >2sigma(I)
_cod_data_source_file ic062309a-file003.cif
_cod_data_source_block shelxl
_cod_depositor_comments
;
The following automatic conversions were performed:
'_symmetry_cell_setting' value 'Monoclinic' changed to 'monoclinic'
according to '/home/saulius/struct/CIF-dictionaries/cif_core.dic'
dictionary named 'cif_core.dic' version 2.4.1 from 2010-06-29.

Automatic conversion script
Id: cif_fix_enum 1527 2010-12-29 10:47:43Z saulius 
;
_cod_original_cell_volume 1457.62(18)
_cod_original_sg_symbol_H-M 'P 21/c'
_cod_database_code 4307815

loop_
_symmetry_equiv_pos_as_xyz
'x, y, z'
'-x, y+1/2, -z+1/2'
'-x, -y, -z'
'x, -y-1/2, z-1/2'

loop_
_atom_site_label
_atom_site_type_symbol
_atom_site_fract_x
_atom_site_fract_y
_atom_site_fract_z
_atom_site_U_iso_or_equiv
_atom_site_adp_type
_atom_site_occupancy
_atom_site_symmetry_multiplicity
_atom_site_calc_flag
_atom_site_refinement_flags
_atom_site_disorder_assembly
_atom_site_disorder_group
Cu1 Cu 0.09808(9) 0.19694(6) 0.03346(5) 0.0508(4) Uani 1 1 d . . .
O1 O 0.1619(6) 0.1499(4) 0.1579(3) 0.0643(12) Uani 1 1 d . . .
O2 O 0.3073(6) 0.1208(4) 0.0429(3) 0.0666(12) Uani 1 1 d . . .
O3 O 0.5363(9) -0.0794(7) 0.4339(5) 0.116(3) Uani 1 1 d . . .
O4 O 0.7712(6) -0.1129(4) 0.4127(4) 0.0700(13) Uani 1 1 d . . .
N1 N -0.1471(7) 0.2499(5) 0.0128(4) 0.0573(13) Uani 1 1 d . . .
N2 N 0.0218(8) 0.2303(5) -0.1030(4) 0.0619(14) Uani 1 1 d . . .
N3 N 0.6158(7) -0.0767(5) 0.3849(4) 0.0644(15) Uani 1 1 d . . .
C1 C -0.2479(10) 0.2573(10) -0.0921(7) 0.103(3) Uani 1 1 d . . .
H1A H -0.2931 0.1841 -0.1168 0.123 Uiso 1 1 calc R . .
H1B H -0.3469 0.3072 -0.1077 0.123 Uiso 1 1 calc R . .
C2 C -0.1366(12) 0.2975(8) -0.1345(6) 0.091(3) Uani 1 1 d . . .
H2A H -0.1993 0.2931 -0.2015 0.109 Uiso 1 1 calc R . .
H2B H -0.1058 0.3749 -0.1176 0.109 Uiso 1 1 calc R . .
C3 C -0.1367(12) 0.3584(8) 0.0586(8) 0.102(3) Uani 1 1 d . . .
H3A H -0.2497 0.3770 0.0557 0.154 Uiso 1 1 calc R . .
H3B H -0.1012 0.4150 0.0275 0.154 Uiso 1 1 calc R . .
H3C H -0.0525 0.3539 0.1222 0.154 Uiso 1 1 calc R . .
C4 C -0.2334(11) 0.1664(7) 0.0480(7) 0.080(2) Uani 1 1 d . . .
H4A H -0.1665 0.1577 0.1137 0.121 Uiso 1 1 calc R . .
H4B H -0.2399 0.0963 0.0177 0.121 Uiso 1 1 calc R . .
H4C H -0.3497 0.1913 0.0353 0.121 Uiso 1 1 calc R . .
C5 C 0.1513(14) 0.2946(8) -0.1242(6) 0.095(3) Uani 1 1 d . . .
H5A H 0.1005 0.3133 -0.1890 0.142 Uiso 1 1 calc R . .
H5B H 0.2546 0.2502 -0.1095 0.142 Uiso 1 1 calc R . .
H5C H 0.1822 0.3617 -0.0880 0.142 Uiso 1 1 calc R . .
C6 C -0.0007(13) 0.1209(7) -0.1511(6) 0.087(2) Uani 1 1 d . . .
H6A H -0.0791 0.0749 -0.1369 0.130 Uiso 1 1 calc R . .
H6B H 0.1112 0.0846 -0.1304 0.130 Uiso 1 1 calc R . .
H6C H -0.0485 0.1328 -0.2168 0.130 Uiso 1 1 calc R . .
C7 C 0.3104(8) 0.0899(5) 0.1877(4) 0.0517(14) Uani 1 1 d . . .
C8 C 0.3883(8) 0.0746(5) 0.1239(4) 0.0545(15) Uani 1 1 d . . .
C9 C 0.5373(8) 0.0086(6) 0.1500(5) 0.0625(17) Uani 1 1 d . . .
H9 H 0.5854 -0.0026 0.1079 0.075 Uiso 1 1 calc R . .
C10 C 0.6153(8) -0.0403(6) 0.2348(5) 0.0574(15) Uani 1 1 d . . .
H10 H 0.7165 -0.0828 0.2513 0.069 Uiso 1 1 calc R . .
C11 C 0.5401(8) -0.0252(5) 0.2956(4) 0.0528(14) Uani 1 1 d . . .
C12 C 0.3880(8) 0.0388(5) 0.2728(4) 0.0569(15) Uani 1 1 d . . .
H12 H 0.3398 0.0466 0.3151 0.068 Uiso 1 1 calc R . .

loop_
_atom_site_aniso_label
_atom_site_aniso_U_11
_atom_site_aniso_U_22
_atom_site_aniso_U_33
_atom_site_aniso_U_23
_atom_site_aniso_U_13
_atom_site_aniso_U_12
Cu1 0.0454(5) 0.0507(5) 0.0458(5) 0.0054(3) 0.0094(4) 0.0054(3)
O1 0.060(3) 0.071(3) 0.053(3) 0.012(2) 0.015(2) 0.020(2)
O2 0.059(3) 0.076(3) 0.061(3) 0.016(2) 0.021(2) 0.013(2)
O3 0.090(4) 0.177(7) 0.096(5) 0.060(5) 0.054(4) 0.050(4)
O4 0.054(3) 0.067(3) 0.074(3) 0.016(2) 0.013(2) 0.022(2)
N1 0.050(3) 0.059(3) 0.060(3) 0.008(2) 0.020(2) 0.005(2)
N2 0.062(3) 0.062(3) 0.051(3) 0.001(3) 0.013(3) 0.003(3)
N3 0.056(3) 0.066(3) 0.064(3) 0.010(3) 0.018(3) 0.007(3)
C1 0.047(4) 0.122(7) 0.105(7) 0.053(6) 0.000(4) 0.004(5)
C2 0.080(6) 0.104(7) 0.071(5) 0.028(5) 0.015(4) 0.021(5)
C3 0.074(5) 0.072(5) 0.173(10) -0.014(6) 0.064(6) 0.004(4)
C4 0.060(4) 0.081(5) 0.099(6) 0.021(5) 0.033(4) 0.002(4)
C5 0.111(7) 0.103(7) 0.066(5) 0.004(4) 0.034(5) -0.037(5)
C6 0.112(7) 0.067(5) 0.066(5) -0.011(4) 0.023(5) -0.008(5)
C7 0.047(3) 0.047(3) 0.046(3) 0.003(2) 0.006(3) 0.001(2)
C8 0.046(3) 0.053(3) 0.055(4) 0.003(3) 0.013(3) -0.001(3)
C9 0.049(3) 0.069(4) 0.069(4) 0.007(3) 0.024(3) 0.009(3)
C10 0.044(3) 0.063(4) 0.063(4) 0.002(3) 0.021(3) 0.005(3)
C11 0.047(3) 0.043(3) 0.047(3) 0.004(2) 0.000(3) 0.001(2)
C12 0.050(3) 0.063(4) 0.057(4) -0.002(3) 0.022(3) 0.004(3)

loop_
_atom_type_symbol
_atom_type_description
_atom_type_scat_dispersion_real
_atom_type_scat_dispersion_imag
_atom_type_scat_source
C C 0.0033 0.0016 'International Tables Vol C Tables 4.2.6.8 and 6.1.1.4'
H H 0.0000 0.0000 'International Tables Vol C Tables 4.2.6.8 and 6.1.1.4'
Cu Cu 0.3201 1.2651 'International Tables Vol C Tables 4.2.6.8 and 6.1.1.4'
O O 0.0106 0.0060 'International Tables Vol C Tables 4.2.6.8 and 6.1.1.4'
N N 0.0061 0.0033 'International Tables Vol C Tables 4.2.6.8 and 6.1.1.4'

loop_
_geom_angle_atom_site_label_1
_geom_angle_atom_site_label_2
_geom_angle_atom_site_label_3
_geom_angle
_geom_angle_site_symmetry_1
_geom_angle_site_symmetry_3
_geom_angle_publ_flag
O1 Cu1 O2 86.43(19) . . ?
O1 Cu1 N2 174.0(2) . . ?
O2 Cu1 N2 92.1(2) . . ?
O1 Cu1 N1 94.3(2) . . ?
O2 Cu1 N1 169.1(2) . . ?
N2 Cu1 N1 86.1(2) . . ?
C7 O1 Cu1 109.4(4) . . ?
C8 O2 Cu1 110.7(4) . . ?
C3 N1 C4 110.1(7) . . ?
C3 N1 C1 112.3(7) . . ?
C4 N1 C1 108.8(6) . . ?
C3 N1 Cu1 110.6(4) . . ?
C4 N1 Cu1 110.8(4) . . ?
C1 N1 Cu1 104.2(5) . . ?
C2 N2 C5 106.8(7) . . ?
C2 N2 C6 114.5(7) . . ?
C5 N2 C6 106.4(7) . . ?
C2 N2 Cu1 107.6(5) . . ?
C5 N2 Cu1 114.8(5) . . ?
C6 N2 Cu1 106.9(5) . . ?
O3 N3 O4 122.2(6) . . ?
O3 N3 C11 120.9(6) . . ?
O4 N3 C11 116.8(6) . . ?
C2 C1 N1 111.3(7) . . ?
C2 C1 H1A 109.4 . . ?
N1 C1 H1A 109.4 . . ?
C2 C1 H1B 109.4 . . ?
N1 C1 H1B 109.4 . . ?
H1A C1 H1B 108.0 . . ?
N2 C2 C1 109.6(7) . . ?
N2 C2 H2A 109.7 . . ?
C1 C2 H2A 109.7 . . ?
N2 C2 H2B 109.7 . . ?
C1 C2 H2B 109.7 . . ?
H2A C2 H2B 108.2 . . ?
N1 C3 H3A 109.5 . . ?
N1 C3 H3B 109.5 . . ?
H3A C3 H3B 109.5 . . ?
N1 C3 H3C 109.5 . . ?
H3A C3 H3C 109.5 . . ?
H3B C3 H3C 109.5 . . ?
N1 C4 H4A 109.5 . . ?
N1 C4 H4B 109.5 . . ?
H4A C4 H4B 109.5 . . ?
N1 C4 H4C 109.5 . . ?
H4A C4 H4C 109.5 . . ?
H4B C4 H4C 109.5 . . ?
N2 C5 H5A 109.5 . . ?
N2 C5 H5B 109.5 . . ?
H5A C5 H5B 109.5 . . ?
N2 C5 H5C 109.5 . . ?
H5A C5 H5C 109.5 . . ?
H5B C5 H5C 109.5 . . ?
N2 C6 H6A 109.5 . . ?
N2 C6 H6B 109.5 . . ?
H6A C6 H6B 109.5 . . ?
N2 C6 H6C 109.5 . . ?
H6A C6 H6C 109.5 . . ?
H6B C6 H6C 109.5 . . ?
O1 C7 C12 124.5(6) . . ?
O1 C7 C8 117.2(5) . . ?
C12 C7 C8 118.3(6) . . ?
O2 C8 C9 124.4(6) . . ?
O2 C8 C7 116.4(5) . . ?
C9 C8 C7 119.2(6) . . ?
C10 C9 C8 122.3(6) . . ?
C10 C9 H9 118.8 . . ?
C8 C9 H9 118.8 . . ?
C9 C10 C11 118.1(6) . . ?
C9 C10 H10 120.9 . . ?
C11 C10 H10 120.9 . . ?
C10 C11 C12 122.3(6) . . ?
C10 C11 N3 120.1(6) . . ?
C12 C11 N3 117.7(6) . . ?
C7 C12 C11 119.8(6) . . ?
C7 C12 H12 120.1 . . ?
C11 C12 H12 120.1 . . ?

loop_
_geom_bond_atom_site_label_1
_geom_bond_atom_site_label_2
_geom_bond_distance
_geom_bond_site_symmetry_2
_geom_bond_publ_flag
Cu1 O1 1.907(4) . ?
Cu1 O2 1.934(5) . ?
Cu1 N2 2.028(6) . ?
Cu1 N1 2.049(5) . ?
O1 C7 1.343(7) . ?
O2 C8 1.299(8) . ?
O3 N3 1.229(8) . ?
O4 N3 1.267(7) . ?
N1 C3 1.476(11) . ?
N1 C4 1.481(10) . ?
N1 C1 1.522(10) . ?
N2 C2 1.453(10) . ?
N2 C5 1.489(10) . ?
N2 C6 1.490(10) . ?
N3 C11 1.428(8) . ?
C1 C2 1.453(13) . ?
C1 H1A 0.9700 . ?
C1 H1B 0.9700 . ?
C2 H2A 0.9700 . ?
C2 H2B 0.9700 . ?
C3 H3A 0.9600 . ?
C3 H3B 0.9600 . ?
C3 H3C 0.9600 . ?
C4 H4A 0.9600 . ?
C4 H4B 0.9600 . ?
C4 H4C 0.9600 . ?
C5 H5A 0.9600 . ?
C5 H5B 0.9600 . ?
C5 H5C 0.9600 . ?
C6 H6A 0.9600 . ?
C6 H6B 0.9600 . ?
C6 H6C 0.9600 . ?
C7 C12 1.373(9) . ?
C7 C8 1.440(9) . ?
C8 C9 1.390(9) . ?
C9 C10 1.358(9) . ?
C9 H9 0.9300 . ?
C10 C11 1.380(9) . ?
C10 H10 0.9300 . ?
C11 C12 1.402(9) . ?
C12 H12 0.9300 . ?
